data_7059115
loop_
_publ_author_name
'Huang, Haifeng'
'Li, Ying'
'Yang, Jun'
'Pan, Renming'
'Lin, Xiangyang'

_publ_section_title
;
 Materials with good energetic properties resulting from the smart
 combination of nitramino and dinitromethyl group with furazan
;
_journal_issue 15
_journal_name_full 'New Journal of Chemistry'
_journal_page_first 7697
_journal_paper_doi 10.1039/C7NJ01417A
_journal_volume 41
_journal_year 2017
_chemical_formula_sum 'C3 H8 N8 O9'
_chemical_formula_weight 300.17
_space_group_crystal_system monoclinic
_space_group_IT_number 15
_space_group_name_Hall '-C 2yc'
_space_group_name_H-M_alt 'C 1 2/c 1'
_atom_sites_solution_hydrogens difmap
_audit_creation_method SHELXL-2013
_audit_update_record
;
2017-03-15 deposited with the CCDC.
2017-06-20 downloaded from the CCDC.
;
_cell_angle_alpha 90
_cell_angle_beta 105.296(3)
_cell_angle_gamma 90
_cell_formula_units_Z 8
_cell_length_a 12.6849(19)
_cell_length_b 8.1184(12)
_cell_length_c 20.797(3)
_cell_measurement_reflns_used 2400
_cell_measurement_temperature 293(2)
_cell_measurement_theta_max 56.350
_cell_measurement_theta_min 6.022
_cell_volume 2065.8(5)
_computing_cell_refinement 'Bruker SMART'
_computing_data_collection 'Bruker SMART'
_computing_data_reduction 'Bruker SHELXTL'
_computing_molecular_graphics 'Bruker SHELXTL'
_computing_publication_material 'Bruker SHELXTL'
_computing_structure_refinement 'SHELXL-2013 (Sheldrick, 2013)'
_computing_structure_solution 'Bruker SHELXTL'
_diffrn_ambient_temperature 293(2)
_diffrn_measured_fraction_theta_full 0.998
_diffrn_measured_fraction_theta_max 0.998
_diffrn_measurement_device_type 'CCD area detector'
_diffrn_measurement_method 'phi and omega scans'
_diffrn_radiation_type MoK\a
_diffrn_radiation_wavelength 0.71073
_diffrn_reflns_av_R_equivalents 0.0273
_diffrn_reflns_av_unetI/netI 0.0267
_diffrn_reflns_Laue_measured_fraction_full 0.998
_diffrn_reflns_Laue_measured_fraction_max 0.998
_diffrn_reflns_limit_h_max 15
_diffrn_reflns_limit_h_min -15
_diffrn_reflns_limit_k_max 9
_diffrn_reflns_limit_k_min -6
_diffrn_reflns_limit_l_max 25
_diffrn_reflns_limit_l_min -23
_diffrn_reflns_number 5702
_diffrn_reflns_point_group_measured_fraction_full 0.998
_diffrn_reflns_point_group_measured_fraction_max 0.998
_diffrn_reflns_theta_full 25.242
_diffrn_reflns_theta_max 25.496
_diffrn_reflns_theta_min 3.011
_exptl_absorpt_coefficient_mu 0.189
_exptl_absorpt_correction_T_max 0.7456
_exptl_absorpt_correction_T_min 0.6711
_exptl_absorpt_correction_type multi-scan
_exptl_absorpt_process_details sadabs
_exptl_crystal_colour green
_exptl_crystal_density_diffrn 1.930
_exptl_crystal_description prismatic
_exptl_crystal_F_000 1232
_exptl_crystal_size_max 0.200
_exptl_crystal_size_mid 0.170
_exptl_crystal_size_min 0.130
_refine_diff_density_max 0.283
_refine_diff_density_min -0.152
_refine_diff_density_rms 0.048
_refine_ls_extinction_method none
_refine_ls_goodness_of_fit_ref 1.011
_refine_ls_hydrogen_treatment refall
_refine_ls_matrix_type full
_refine_ls_number_parameters 213
_refine_ls_number_reflns 1923
_refine_ls_number_restraints 0
_refine_ls_restrained_S_all 1.011
_refine_ls_R_factor_all 0.0378
_refine_ls_R_factor_gt 0.0335
_refine_ls_shift/su_max 0.001
_refine_ls_shift/su_mean 0.000
_refine_ls_structure_factor_coef Fsqd
_refine_ls_weighting_details 'w=1/[\s^2^(Fo^2^)+(0.0592P)^2^+0.8338P] where P=(Fo^2^+2Fc^2^)/3'
_refine_ls_weighting_scheme calc
_refine_ls_wR_factor_gt 0.0905
_refine_ls_wR_factor_ref 0.0937
_reflns_Friedel_coverage 0.000
_reflns_number_gt 1722
_reflns_number_total 1923
_reflns_threshold_expression 'I > 2\s(I)'
_cod_data_source_file c7nj01417a2.cif
_cod_data_source_block cd17131
_cod_original_cell_volume 2065.9(5)
_cod_original_sg_symbol_H-M 'C 2/c'
_cod_database_code 7059115
_shelx_space_group_comment
; 
The symmetry employed for this shelxl refinement is uniquely defined 
by the following loop, which should always be used as a source of 
symmetry information in preference to the above space-group names. 
They are only intended as comments. 
;
_shelx_estimated_absorpt_t_min 0.963
_shelx_estimated_absorpt_t_max 0.976
_shelxl_version_number 2013-4

loop_
_space_group_symop_operation_xyz
'x, y, z'
'-x, y, -z+1/2'
'x+1/2, y+1/2, z'
'-x+1/2, y+1/2, -z+1/2'
'-x, -y, -z'
'x, -y, z-1/2'
'-x+1/2, -y+1/2, -z'
'x+1/2, -y+1/2, z-1/2'

loop_
_atom_site_label
_atom_site_type_symbol
_atom_site_fract_x
_atom_site_fract_y
_atom_site_fract_z
_atom_site_U_iso_or_equiv
_atom_site_adp_type
_atom_site_occupancy
_atom_site_site_symmetry_order
_atom_site_calc_flag
O1 O 0.37399(10) 1.10712(14) 0.27375(5) 0.0348(3) Uani 1 1 d
O2 O 0.38247(10) 0.44287(14) 0.26261(6) 0.0341(3) Uani 1 1 d
O3 O 0.37873(9) 0.65609(15) 0.19853(5) 0.0323(3) Uani 1 1 d
O4 O 0.55571(9) 0.76050(15) 0.41365(6) 0.0342(3) Uani 1 1 d
O5 O 0.51766(10) 0.72712(17) 0.50765(6) 0.0419(3) Uani 1 1 d
O6 O 0.35570(11) 0.89541(16) 0.52404(5) 0.0399(3) Uani 1 1 d
O7 O 0.27154(9) 1.05180(14) 0.44235(6) 0.0324(3) Uani 1 1 d
O8 O 0.84483(10) 0.99911(17) 0.40500(7) 0.0419(3) Uani 1 1 d
O9 O 0.37062(11) 0.71901(16) 0.64818(6) 0.0403(3) Uani 1 1 d
N1 N 0.36387(11) 0.94781(17) 0.24785(6) 0.0289(3) Uani 1 1 d
N2 N 0.39191(12) 1.10571(16) 0.34192(6) 0.0318(3) Uani 1 1 d
N3 N 0.36850(11) 0.68421(16) 0.30444(6) 0.0253(3) Uani 1 1 d
N4 N 0.37607(10) 0.59779(16) 0.25285(6) 0.0242(3) Uani 1 1 d
N5 N 0.49705(10) 0.78858(16) 0.45182(6) 0.0244(3) Uani 1 1 d
N6 N 0.34419(10) 0.94670(16) 0.46591(6) 0.0238(3) Uani 1 1 d
N7 N 0.75225(13) 0.9020(2) 0.39815(8) 0.0308(3) Uani 1 1 d
N8 N 0.43243(13) 0.6239(2) 0.61538(8) 0.0309(3) Uani 1 1 d
C1 C 0.37407(12) 0.85231(19) 0.29975(7) 0.0216(3) Uani 1 1 d
C2 C 0.39191(12) 0.95231(19) 0.35856(7) 0.0226(3) Uani 1 1 d
C3 C 0.40916(12) 0.89478(18) 0.42713(7) 0.0226(3) Uani 1 1 d
H8A H 0.499(2) 0.609(3) 0.6412(12) 0.050(6) Uiso 1 1 d
H8B H 0.4336(17) 0.676(3) 0.5788(12) 0.047(6) Uiso 1 1 d
H7B H 0.7137(18) 0.944(3) 0.4217(11) 0.047(6) Uiso 1 1 d
H7A H 0.712(2) 0.892(3) 0.3583(13) 0.058(7) Uiso 1 1 d
H7C H 0.776(2) 0.808(3) 0.4125(12) 0.057(7) Uiso 1 1 d
H8C H 0.401(2) 0.525(3) 0.6024(12) 0.061(7) Uiso 1 1 d
H9 H 0.3806(17) 0.670(3) 0.6869(11) 0.049(6) Uiso 1 1 d
H8 H 0.839(2) 1.057(3) 0.3682(14) 0.077(8) Uiso 1 1 d

loop_
_atom_site_aniso_label
_atom_site_aniso_U_11
_atom_site_aniso_U_22
_atom_site_aniso_U_33
_atom_site_aniso_U_23
_atom_site_aniso_U_13
_atom_site_aniso_U_12
O1 0.0581(8) 0.0208(6) 0.0248(6) 0.0039(5) 0.0097(5) -0.0021(5)
O2 0.0535(8) 0.0183(6) 0.0337(6) -0.0022(5) 0.0170(5) -0.0002(5)
O3 0.0483(7) 0.0313(6) 0.0196(6) 0.0005(5) 0.0130(5) 0.0010(5)
O4 0.0315(6) 0.0427(7) 0.0323(6) -0.0004(5) 0.0153(5) 0.0099(5)
O5 0.0442(7) 0.0540(8) 0.0289(7) 0.0168(6) 0.0125(5) 0.0186(6)
O6 0.0550(8) 0.0461(8) 0.0248(6) 0.0082(5) 0.0215(5) 0.0161(6)
O7 0.0285(6) 0.0297(6) 0.0388(7) 0.0018(5) 0.0084(5) 0.0082(5)
O8 0.0415(7) 0.0441(8) 0.0387(7) 0.0144(6) 0.0084(6) -0.0084(6)
O9 0.0551(8) 0.0389(7) 0.0327(7) 0.0092(6) 0.0220(6) 0.0135(6)
N1 0.0406(8) 0.0223(7) 0.0239(7) -0.0002(5) 0.0087(6) -0.0014(6)
N2 0.0467(8) 0.0235(7) 0.0239(7) 0.0008(6) 0.0070(6) -0.0005(6)
N3 0.0371(7) 0.0197(7) 0.0209(6) -0.0014(5) 0.0111(5) -0.0024(5)
N4 0.0284(7) 0.0229(7) 0.0224(6) -0.0015(5) 0.0085(5) -0.0012(5)
N5 0.0276(7) 0.0244(7) 0.0213(6) 0.0000(5) 0.0066(5) 0.0017(5)
N6 0.0273(7) 0.0214(6) 0.0233(6) -0.0019(5) 0.0077(5) -0.0008(5)
N7 0.0351(8) 0.0290(8) 0.0305(8) -0.0026(7) 0.0128(7) -0.0022(6)
N8 0.0345(8) 0.0308(8) 0.0292(8) 0.0014(7) 0.0116(6) -0.0008(7)
C1 0.0232(7) 0.0225(8) 0.0195(7) 0.0015(6) 0.0066(6) -0.0005(6)
C2 0.0251(7) 0.0210(8) 0.0223(7) -0.0008(6) 0.0073(6) 0.0009(6)
C3 0.0261(7) 0.0219(8) 0.0198(7) -0.0015(6) 0.0062(6) 0.0014(6)

loop_
_atom_type_symbol
_atom_type_description
_atom_type_scat_dispersion_real
_atom_type_scat_dispersion_imag
_atom_type_scat_source
C C 0.0033 0.0016 'International Tables Vol C Tables 4.2.6.8 and 6.1.1.4'
H H 0.0000 0.0000 'International Tables Vol C Tables 4.2.6.8 and 6.1.1.4'
N N 0.0061 0.0033 'International Tables Vol C Tables 4.2.6.8 and 6.1.1.4'
O O 0.0106 0.0060 'International Tables Vol C Tables 4.2.6.8 and 6.1.1.4'

loop_
_geom_angle_atom_site_label_1
_geom_angle_atom_site_label_2
_geom_angle_atom_site_label_3
_geom_angle
N2 O1 N1 111.35(11)
N7 O8 H8 109.5(17)
N8 O9 H9 103.5(14)
C1 N1 O1 104.60(12)
C2 N2 O1 105.80(12)
N4 N3 C1 117.37(12)
O3 N4 O2 120.60(12)
O3 N4 N3 124.87(13)
O2 N4 N3 114.52(12)
O5 N5 O4 121.02(13)
O5 N5 C3 123.33(13)
O4 N5 C3 115.64(12)
O6 N6 O7 119.32(12)
O6 N6 C3 122.31(13)
O7 N6 C3 118.35(12)
O8 N7 H7B 108.2(15)
O8 N7 H7A 115.4(16)
H7B N7 H7A 108(2)
O8 N7 H7C 105.1(16)
H7B N7 H7C 112(2)
H7A N7 H7C 109(2)
O9 N8 H8A 110.2(14)
O9 N8 H8B 107.4(15)
H8A N8 H8B 111(2)
O9 N8 H8C 112.4(16)
H8A N8 H8C 110(2)
H8B N8 H8C 106(2)
N1 C1 N3 130.77(14)
N1 C1 C2 109.10(14)
N3 C1 C2 120.13(13)
N2 C2 C1 109.15(13)
N2 C2 C3 123.96(14)
C1 C2 C3 126.88(14)
N6 C3 N5 121.49(13)
N6 C3 C2 121.36(13)
N5 C3 C2 117.12(12)

loop_
_geom_bond_atom_site_label_1
_geom_bond_atom_site_label_2
_geom_bond_distance
O1 N2 1.3754(17)
O1 N1 1.3939(18)
O2 N4 1.2731(17)
O3 N4 1.2336(16)
O4 N5 1.2439(16)
O5 N5 1.2270(17)
O6 N6 1.2503(17)
O7 N6 1.2567(17)
O8 N7 1.3903(19)
O8 H8 0.88(3)
O9 N8 1.3994(19)
O9 H9 0.88(2)
N1 C1 1.307(2)
N2 C2 1.293(2)
N3 N4 1.3064(17)
N3 C1 1.371(2)
N5 C3 1.396(2)
N6 C3 1.3631(19)
N7 H7B 0.85(2)
N7 H7A 0.86(3)
N7 H7C 0.85(3)
N8 H8A 0.88(3)
N8 H8B 0.87(2)
N8 H8C 0.90(3)
C1 C2 1.435(2)
C2 C3 1.461(2)

loop_
_geom_torsion_atom_site_label_1
_geom_torsion_atom_site_label_2
_geom_torsion_atom_site_label_3
_geom_torsion_atom_site_label_4
_geom_torsion
N2 O1 N1 C1 0.85(16)
N1 O1 N2 C2 -0.70(16)
C1 N3 N4 O3 -6.3(2)
C1 N3 N4 O2 172.65(13)
O1 N1 C1 N3 178.19(15)
O1 N1 C1 C2 -0.65(16)
N4 N3 C1 N1 15.8(2)
N4 N3 C1 C2 -165.46(13)
O1 N2 C2 C1 0.28(16)
O1 N2 C2 C3 179.51(13)
N1 C1 C2 N2 0.25(18)
N3 C1 C2 N2 -178.73(14)
N1 C1 C2 C3 -178.95(14)
N3 C1 C2 C3 2.1(2)
O6 N6 C3 N5 -4.1(2)
O7 N6 C3 N5 174.76(13)
O6 N6 C3 C2 177.96(14)
O7 N6 C3 C2 -3.2(2)
O5 N5 C3 N6 4.7(2)
O4 N5 C3 N6 -174.34(13)
O5 N5 C3 C2 -177.24(14)
O4 N5 C3 C2 3.7(2)
N2 C2 C3 N6 56.8(2)
C1 C2 C3 N6 -124.08(16)
N2 C2 C3 N5 -121.21(17)
C1 C2 C3 N5 57.9(2)
